data_7121577
loop_
_publ_author_name
'Bhattacharjee, Hridaynath'
'Dey, Subhayan'
'Zhu, Jianfeng'
'Sun, Wei'
'M\"uller, Jens'

_publ_section_title
;
 Strained azabora[2]ferrocenophanes.
;
_journal_issue 44
_journal_name_full 'Chemical communications (Cambridge, England)'
_journal_page_first 5562
_journal_page_last 5565
_journal_paper_doi 10.1039/c8cc02965b
_journal_volume 54
_journal_year 2018
_chemical_formula_moiety 'C19 H31 B Fe N2 Si'
_chemical_formula_sum 'C19 H31 B Fe N2 Si'
_chemical_formula_weight 382.21
_chemical_properties_physical Moisture-sensitive
_space_group_crystal_system monoclinic
_space_group_IT_number 14
_space_group_name_Hall '-P 2yn'
_space_group_name_H-M_alt 'P 1 21/n 1'
_symmetry_space_group_name_Hall '-P 2yn'
_symmetry_space_group_name_H-M 'P 1 21/n 1'
_atom_sites_solution_hydrogens geom
_audit_creation_method SHELXL-2016/6
_audit_update_record
;
2018-02-21 deposited with the CCDC.
2018-04-24 downloaded from the CCDC.
;
_cell_angle_alpha 90
_cell_angle_beta 94.707(2)
_cell_angle_gamma 90
_cell_formula_units_Z 4
_cell_length_a 6.3615(4)
_cell_length_b 19.7152(13)
_cell_length_c 15.9518(11)
_cell_measurement_reflns_used 9913
_cell_measurement_temperature 173(2)
_cell_measurement_theta_max 28.78
_cell_measurement_theta_min 2.76
_cell_volume 1993.9(2)
_computing_cell_refinement 'Bruker SAINT'
_computing_data_collection 'Bruker APEX2'
_computing_data_reduction 'Bruker SAINT'
_computing_molecular_graphics 'Bruker SHELXTL'
_computing_publication_material 'Bruker SHELXTL'
_computing_structure_refinement 'SHELXL-2016/6 (Sheldrick, 2016)'
_computing_structure_solution 'SHELXT 2014/4 (Sheldrick, 2014)'
_diffrn_ambient_temperature 173(2)
_diffrn_measured_fraction_theta_full 0.998
_diffrn_measured_fraction_theta_max 0.988
_diffrn_measurement_device_type 'Bruker APEX-II CCD'
_diffrn_measurement_method '\f and \w scans'
_diffrn_radiation_type MoK\a
_diffrn_radiation_wavelength 0.71073
_diffrn_reflns_av_R_equivalents 0.0484
_diffrn_reflns_av_unetI/netI 0.0400
_diffrn_reflns_Laue_measured_fraction_full 0.998
_diffrn_reflns_Laue_measured_fraction_max 0.988
_diffrn_reflns_limit_h_max 8
_diffrn_reflns_limit_h_min -8
_diffrn_reflns_limit_k_max 26
_diffrn_reflns_limit_k_min -26
_diffrn_reflns_limit_l_max 21
_diffrn_reflns_limit_l_min -21
_diffrn_reflns_number 27888
_diffrn_reflns_point_group_measured_fraction_full 0.998
_diffrn_reflns_point_group_measured_fraction_max 0.988
_diffrn_reflns_theta_full 25.242
_diffrn_reflns_theta_max 28.896
_diffrn_reflns_theta_min 3.292
_exptl_absorpt_coefficient_mu 0.819
_exptl_absorpt_correction_T_max 0.7458
_exptl_absorpt_correction_T_min 0.6795
_exptl_absorpt_correction_type multi-scan
_exptl_absorpt_process_details sadabs
_exptl_crystal_colour orange
_exptl_crystal_density_diffrn 1.273
_exptl_crystal_description plate
_exptl_crystal_F_000 816
_exptl_crystal_recrystallization_method Sublimation
_exptl_crystal_size_max 0.450
_exptl_crystal_size_mid 0.300
_exptl_crystal_size_min 0.150
_refine_diff_density_max 0.966
_refine_diff_density_min -0.329
_refine_diff_density_rms 0.070
_refine_ls_extinction_method none
_refine_ls_goodness_of_fit_ref 1.064
_refine_ls_hydrogen_treatment constr
_refine_ls_matrix_type full
_refine_ls_number_parameters 224
_refine_ls_number_reflns 5192
_refine_ls_number_restraints 0
_refine_ls_restrained_S_all 1.064
_refine_ls_R_factor_all 0.0456
_refine_ls_R_factor_gt 0.0375
_refine_ls_shift/su_max 0.001
_refine_ls_shift/su_mean 0.000
_refine_ls_structure_factor_coef Fsqd
_refine_ls_weighting_details 'w=1/[\s^2^(Fo^2^)+(0.0484P)^2^+0.9702P] where P=(Fo^2^+2Fc^2^)/3'
_refine_ls_weighting_scheme calc
_refine_ls_wR_factor_gt 0.1014
_refine_ls_wR_factor_ref 0.1057
_reflns_Friedel_coverage 0.000
_reflns_number_gt 4361
_reflns_number_total 5192
_reflns_threshold_expression 'I > 2\s(I)'
_cod_data_source_file c8cc02965b3.cif
_cod_data_source_block 1518_0m_a
_cod_depositor_comments 'Adding full bibliography for 7121577--7121579.cif.'
_cod_database_code 7121577
_shelx_shelxl_version_number 2016/6
_shelx_space_group_comment
; 
The symmetry employed for this shelxl refinement is uniquely defined 
by the following loop, which should always be used as a source of 
symmetry information in preference to the above space-group names. 
They are only intended as comments. 
;
_shelx_estimated_absorpt_t_min 0.709
_shelx_estimated_absorpt_t_max 0.887

loop_
_space_group_symop_operation_xyz
'x, y, z'
'-x+1/2, y+1/2, -z+1/2'
'-x, -y, -z'
'x-1/2, -y-1/2, z-1/2'

loop_
_atom_site_label
_atom_site_type_symbol
_atom_site_fract_x
_atom_site_fract_y
_atom_site_fract_z
_atom_site_U_iso_or_equiv
_atom_site_adp_type
_atom_site_occupancy
_atom_site_site_symmetry_order
_atom_site_calc_flag
_atom_site_refinement_flags_posn
_atom_site_refinement_flags_adp
Fe1 Fe 0.21687(4) 0.58282(2) 0.40693(2) 0.01985(9) Uani 1 1 d . .
Si1 Si 0.37231(9) 0.77171(3) 0.26355(3) 0.02529(13) Uani 1 1 d . .
N1 N 0.3371(2) 0.68383(7) 0.28451(9) 0.0221(3) Uani 1 1 d . .
N2 N 0.4240(3) 0.60963(8) 0.15873(10) 0.0249(3) Uani 1 1 d . .
C1 C 0.2681(3) 0.67551(8) 0.36862(11) 0.0209(3) Uani 1 1 d . .
C2 C 0.0538(3) 0.67030(10) 0.38957(13) 0.0300(4) Uani 1 1 d . .
H2 H -0.074760 0.677254 0.350089 0.036 Uiso 1 1 calc R U
C3 C 0.0564(4) 0.65072(11) 0.47628(14) 0.0353(5) Uani 1 1 d . .
H3 H -0.070191 0.640262 0.507263 0.042 Uiso 1 1 calc R U
C4 C 0.2695(4) 0.64633(10) 0.50959(12) 0.0333(5) Uani 1 1 d . .
H4 H 0.319403 0.632122 0.568039 0.040 Uiso 1 1 calc R U
C5 C 0.4004(3) 0.66287(9) 0.44402(12) 0.0269(4) Uani 1 1 d . .
H5 H 0.558090 0.663426 0.449190 0.032 Uiso 1 1 calc R U
C6 C 0.2951(3) 0.55377(9) 0.29501(11) 0.0231(4) Uani 1 1 d . .
C7 C 0.4309(3) 0.52107(9) 0.36010(12) 0.0268(4) Uani 1 1 d . .
H7 H 0.587386 0.526705 0.368657 0.032 Uiso 1 1 calc R U
C8 C 0.3054(4) 0.48195(10) 0.41258(13) 0.0313(4) Uani 1 1 d . .
H8 H 0.358123 0.456617 0.464416 0.038 Uiso 1 1 calc R U
C9 C 0.0909(4) 0.48811(10) 0.38029(13) 0.0334(5) Uani 1 1 d . .
H9 H -0.033670 0.467741 0.405306 0.040 Uiso 1 1 calc R U
C10 C 0.0844(3) 0.53064(10) 0.30769(12) 0.0291(4) Uani 1 1 d . .
H10 H -0.046484 0.544238 0.272747 0.035 Uiso 1 1 calc R U
C11 C 0.6543(4) 0.79383(12) 0.25410(17) 0.0438(6) Uani 1 1 d . .
H11A H 0.736311 0.784622 0.307596 0.066 Uiso 1 1 calc R U
H11B H 0.665473 0.842046 0.240201 0.066 Uiso 1 1 calc R U
H11C H 0.709343 0.766448 0.209526 0.066 Uiso 1 1 calc R U
C12 C 0.2033(4) 0.80191(12) 0.16985(15) 0.0387(5) Uani 1 1 d . .
H12A H 0.258147 0.784139 0.118569 0.058 Uiso 1 1 calc R U
H12B H 0.204436 0.851598 0.168363 0.058 Uiso 1 1 calc R U
H12C H 0.058500 0.785844 0.173385 0.058 Uiso 1 1 calc R U
C13 C 0.2899(5) 0.82139(11) 0.35453(17) 0.0532(7) Uani 1 1 d . .
H13A H 0.143385 0.810385 0.363801 0.080 Uiso 1 1 calc R U
H13B H 0.301564 0.869962 0.342700 0.080 Uiso 1 1 calc R U
H13C H 0.381397 0.809977 0.404992 0.080 Uiso 1 1 calc R U
C14 C 0.4242(3) 0.54317(10) 0.11534(13) 0.0292(4) Uani 1 1 d . .
H14 H 0.480744 0.552513 0.059813 0.035 Uiso 1 1 calc R U
C15 C 0.2034(4) 0.51496(11) 0.09437(14) 0.0370(5) Uani 1 1 d . .
H15A H 0.144662 0.500021 0.146185 0.056 Uiso 1 1 calc R U
H15B H 0.210291 0.476358 0.055980 0.056 Uiso 1 1 calc R U
H15C H 0.113142 0.550336 0.067431 0.056 Uiso 1 1 calc R U
C16 C 0.5724(4) 0.49037(12) 0.15777(15) 0.0394(5) Uani 1 1 d . .
H16A H 0.713683 0.509915 0.168432 0.059 Uiso 1 1 calc R U
H16B H 0.578996 0.450764 0.120960 0.059 Uiso 1 1 calc R U
H16C H 0.519651 0.476501 0.211195 0.059 Uiso 1 1 calc R U
C17 C 0.4944(4) 0.66601(10) 0.10681(12) 0.0312(4) Uani 1 1 d . .
H17 H 0.480219 0.708354 0.140408 0.037 Uiso 1 1 calc R U
C18 C 0.3543(5) 0.67556(12) 0.02489(14) 0.0445(6) Uani 1 1 d . .
H18A H 0.369082 0.636214 -0.011704 0.067 Uiso 1 1 calc R U
H18B H 0.397372 0.716672 -0.003699 0.067 Uiso 1 1 calc R U
H18C H 0.206818 0.679913 0.037654 0.067 Uiso 1 1 calc R U
C19 C 0.7279(4) 0.65998(13) 0.09128(17) 0.0468(6) Uani 1 1 d . .
H19A H 0.811230 0.652348 0.144890 0.070 Uiso 1 1 calc R U
H19B H 0.774589 0.701959 0.065633 0.070 Uiso 1 1 calc R U
H19C H 0.747433 0.621783 0.053388 0.070 Uiso 1 1 calc R U
B1 B 0.3570(3) 0.61872(10) 0.24068(13) 0.0213(4) Uani 1 1 d . .

loop_
_atom_site_aniso_label
_atom_site_aniso_U_11
_atom_site_aniso_U_22
_atom_site_aniso_U_33
_atom_site_aniso_U_23
_atom_site_aniso_U_13
_atom_site_aniso_U_12
Fe1 0.02359(14) 0.01789(14) 0.01821(14) 0.00370(9) 0.00259(9) 0.00077(9)
Si1 0.0341(3) 0.0174(2) 0.0253(3) 0.00193(19) 0.0078(2) -0.00072(19)
N1 0.0314(8) 0.0185(7) 0.0171(7) 0.0016(6) 0.0067(6) -0.0005(6)
N2 0.0335(8) 0.0207(7) 0.0211(7) -0.0021(6) 0.0059(6) -0.0043(6)
C1 0.0297(9) 0.0156(8) 0.0182(8) 0.0008(6) 0.0068(7) 0.0028(6)
C2 0.0320(10) 0.0244(9) 0.0350(11) 0.0077(8) 0.0116(8) 0.0094(7)
C3 0.0476(12) 0.0278(10) 0.0339(11) 0.0074(8) 0.0235(10) 0.0106(9)
C4 0.0573(13) 0.0251(9) 0.0180(9) -0.0009(7) 0.0075(9) -0.0002(9)
C5 0.0380(10) 0.0211(9) 0.0213(9) -0.0027(7) 0.0010(8) -0.0037(7)
C6 0.0321(9) 0.0162(8) 0.0211(8) -0.0021(6) 0.0033(7) -0.0003(7)
C7 0.0344(10) 0.0200(8) 0.0261(9) -0.0006(7) 0.0026(8) 0.0060(7)
C8 0.0475(12) 0.0182(9) 0.0276(10) 0.0040(7) 0.0000(8) 0.0031(8)
C9 0.0446(12) 0.0255(10) 0.0297(10) 0.0049(8) 0.0003(9) -0.0122(8)
C10 0.0349(10) 0.0272(10) 0.0242(9) 0.0035(8) -0.0032(8) -0.0091(8)
C11 0.0396(12) 0.0341(12) 0.0574(15) -0.0013(11) 0.0021(11) -0.0096(9)
C12 0.0386(11) 0.0351(11) 0.0427(12) 0.0139(10) 0.0052(10) 0.0049(9)
C13 0.098(2) 0.0219(11) 0.0438(14) -0.0057(10) 0.0304(14) 0.0000(12)
C14 0.0355(10) 0.0243(9) 0.0281(10) -0.0077(7) 0.0046(8) -0.0001(8)
C15 0.0403(11) 0.0324(11) 0.0367(12) -0.0120(9) -0.0068(9) -0.0029(9)
C16 0.0435(12) 0.0347(11) 0.0387(12) -0.0158(9) -0.0040(10) 0.0107(9)
C17 0.0458(12) 0.0268(10) 0.0228(9) -0.0015(7) 0.0137(8) -0.0062(8)
C18 0.0758(18) 0.0351(12) 0.0228(10) 0.0021(9) 0.0062(10) -0.0041(11)
C19 0.0502(14) 0.0438(14) 0.0502(15) -0.0113(11) 0.0277(12) -0.0125(11)
B1 0.0230(9) 0.0214(9) 0.0195(9) -0.0005(7) 0.0022(7) -0.0009(7)

loop_
_atom_type_symbol
_atom_type_description
_atom_type_scat_dispersion_real
_atom_type_scat_dispersion_imag
_atom_type_scat_source
C C 0.0033 0.0016 'International Tables Vol C Tables 4.2.6.8 and 6.1.1.4'
H H 0.0000 0.0000 'International Tables Vol C Tables 4.2.6.8 and 6.1.1.4'
B B 0.0013 0.0007 'International Tables Vol C Tables 4.2.6.8 and 6.1.1.4'
N N 0.0061 0.0033 'International Tables Vol C Tables 4.2.6.8 and 6.1.1.4'
Si Si 0.0817 0.0704 'International Tables Vol C Tables 4.2.6.8 and 6.1.1.4'
Fe Fe 0.3463 0.8444 'International Tables Vol C Tables 4.2.6.8 and 6.1.1.4'

loop_
_geom_angle_atom_site_label_1
_geom_angle_atom_site_label_2
_geom_angle_atom_site_label_3
_geom_angle
C1 Fe1 C6 85.88(7)
C1 Fe1 C10 107.48(8)
C6 Fe1 C10 42.45(8)
C1 Fe1 C7 108.22(8)
C6 Fe1 C7 42.48(7)
C10 Fe1 C7 69.62(8)
C1 Fe1 C2 42.16(8)
C6 Fe1 C2 106.73(8)
C10 Fe1 C2 98.71(9)
C7 Fe1 C2 145.08(8)
C1 Fe1 C5 42.09(7)
C6 Fe1 C5 107.96(8)
C10 Fe1 C5 145.37(8)
C7 Fe1 C5 100.87(8)
C2 Fe1 C5 69.60(9)
C1 Fe1 C3 70.39(8)
C6 Fe1 C3 147.75(8)
C10 Fe1 C3 124.08(10)
C7 Fe1 C3 166.26(9)
C2 Fe1 C3 41.17(8)
C5 Fe1 C3 68.62(9)
C1 Fe1 C9 148.27(8)
C6 Fe1 C9 70.97(8)
C10 Fe1 C9 40.98(8)
C7 Fe1 C9 68.87(9)
C2 Fe1 C9 123.94(9)
C5 Fe1 C9 166.41(9)
C3 Fe1 C9 119.84(9)
C1 Fe1 C4 70.27(8)
C6 Fe1 C4 148.73(8)
C10 Fe1 C4 164.25(9)
C7 Fe1 C4 126.11(9)
C2 Fe1 C4 68.86(9)
C5 Fe1 C4 40.84(8)
C3 Fe1 C4 40.18(9)
C9 Fe1 C4 138.30(8)
C1 Fe1 C8 149.09(8)
C6 Fe1 C8 70.90(8)
C10 Fe1 C8 68.75(8)
C7 Fe1 C8 40.96(8)
C2 Fe1 C8 164.27(9)
C5 Fe1 C8 126.11(8)
C3 Fe1 C8 138.33(8)
C9 Fe1 C8 40.34(9)
C4 Fe1 C8 121.50(8)
N1 Si1 C13 108.51(9)
N1 Si1 C11 112.28(10)
C13 Si1 C11 105.93(13)
N1 Si1 C12 112.80(9)
C13 Si1 C12 106.03(13)
C11 Si1 C12 110.84(11)
C1 N1 B1 112.58(14)
C1 N1 Si1 109.55(11)
B1 N1 Si1 137.86(13)
B1 N2 C17 123.30(16)
B1 N2 C14 123.62(16)
C17 N2 C14 113.05(15)
C5 C1 C2 107.24(16)
C5 C1 N1 126.37(17)
C2 C1 N1 126.00(16)
C5 C1 Fe1 71.19(10)
C2 C1 Fe1 71.06(10)
N1 C1 Fe1 117.54(12)
C1 C2 C3 107.96(18)
C1 C2 Fe1 66.79(10)
C3 C2 Fe1 70.92(11)
C1 C2 H2 126.0
C3 C2 H2 126.0
Fe1 C2 H2 126.0
C4 C3 C2 108.20(18)
C4 C3 Fe1 70.17(11)
C2 C3 Fe1 67.91(11)
C4 C3 H3 125.9
C2 C3 H3 125.9
Fe1 C3 H3 125.9
C3 C4 C5 108.00(18)
C3 C4 Fe1 69.65(12)
C5 C4 Fe1 67.91(11)
C3 C4 H4 126.0
C5 C4 H4 126.0
Fe1 C4 H4 126.0
C4 C5 C1 108.49(18)
C4 C5 Fe1 71.25(11)
C1 C5 Fe1 66.72(10)
C4 C5 H5 125.7
C1 C5 H5 125.7
Fe1 C5 H5 125.7
C10 C6 C7 105.36(16)
C10 C6 B1 126.57(16)
C7 C6 B1 125.56(17)
C10 C6 Fe1 70.14(11)
C7 C6 Fe1 70.16(11)
B1 C6 Fe1 110.24(12)
C8 C7 C6 109.36(18)
C8 C7 Fe1 71.47(11)
C6 C7 Fe1 67.35(10)
C8 C7 H7 125.3
C6 C7 H7 125.3
Fe1 C7 H7 125.3
C9 C8 C7 107.87(17)
C9 C8 Fe1 69.66(11)
C7 C8 Fe1 67.57(10)
C9 C8 H8 126.0
C7 C8 H8 126.0
Fe1 C8 H8 126.0
C8 C9 C10 107.84(18)
C8 C9 Fe1 70.00(11)
C10 C9 Fe1 67.68(11)
C8 C9 H9 126.1
C10 C9 H9 126.1
Fe1 C9 H9 126.1
C9 C10 C6 109.49(17)
C9 C10 Fe1 71.34(11)
C6 C10 Fe1 67.42(10)
C9 C10 H10 125.2
C6 C10 H10 125.2
Fe1 C10 H10 125.2
Si1 C11 H11A 109.5
Si1 C11 H11B 109.5
H11A C11 H11B 109.5
Si1 C11 H11C 109.5
H11A C11 H11C 109.5
H11B C11 H11C 109.5
Si1 C12 H12A 109.5
Si1 C12 H12B 109.5
H12A C12 H12B 109.5
Si1 C12 H12C 109.5
H12A C12 H12C 109.5
H12B C12 H12C 109.5
Si1 C13 H13A 109.5
Si1 C13 H13B 109.5
H13A C13 H13B 109.5
Si1 C13 H13C 109.5
H13A C13 H13C 109.5
H13B C13 H13C 109.5
N2 C14 C15 112.91(16)
N2 C14 C16 114.87(16)
C15 C14 C16 111.95(18)
N2 C14 H14 105.4
C15 C14 H14 105.4
C16 C14 H14 105.4
C14 C15 H15A 109.5
C14 C15 H15B 109.5
H15A C15 H15B 109.5
C14 C15 H15C 109.5
H15A C15 H15C 109.5
H15B C15 H15C 109.5
C14 C16 H16A 109.5
C14 C16 H16B 109.5
H16A C16 H16B 109.5
C14 C16 H16C 109.5
H16A C16 H16C 109.5
H16B C16 H16C 109.5
N2 C17 C19 112.03(19)
N2 C17 C18 112.88(18)
C19 C17 C18 112.08(19)
N2 C17 H17 106.4
C19 C17 H17 106.4
C18 C17 H17 106.4
C17 C18 H18A 109.5
C17 C18 H18B 109.5
H18A C18 H18B 109.5
C17 C18 H18C 109.5
H18A C18 H18C 109.5
H18B C18 H18C 109.5
C17 C19 H19A 109.5
C17 C19 H19B 109.5
H19A C19 H19B 109.5
C17 C19 H19C 109.5
H19A C19 H19C 109.5
H19B C19 H19C 109.5
N2 B1 N1 126.27(17)
N2 B1 C6 119.98(16)
N1 B1 C6 113.74(15)

loop_
_geom_bond_atom_site_label_1
_geom_bond_atom_site_label_2
_geom_bond_distance
Fe1 C1 1.9625(17)
Fe1 C6 1.9770(18)
Fe1 C10 2.0138(19)
Fe1 C7 2.0151(19)
Fe1 C2 2.0197(19)
Fe1 C5 2.0223(19)
Fe1 C3 2.060(2)
Fe1 C9 2.062(2)
Fe1 C4 2.067(2)
Fe1 C8 2.0670(19)
Si1 N1 1.7823(16)
Si1 C13 1.862(2)
Si1 C11 1.864(2)
Si1 C12 1.866(2)
N1 C1 1.455(2)
N1 B1 1.472(2)
N2 B1 1.419(2)
N2 C17 1.477(2)
N2 C14 1.482(2)
C1 C5 1.432(3)
C1 C2 1.433(3)
C2 C3 1.435(3)
C2 H2 1.0000
C3 C4 1.418(3)
C3 H3 1.0000
C4 C5 1.427(3)
C4 H4 1.0000
C5 H5 1.0000
C6 C10 1.445(3)
C6 C7 1.447(3)
C6 B1 1.613(3)
C7 C8 1.429(3)
C7 H7 1.0000
C8 C9 1.424(3)
C8 H8 1.0000
C9 C10 1.428(3)
C9 H9 1.0000
C10 H10 1.0000
C11 H11A 0.9800
C11 H11B 0.9800
C11 H11C 0.9800
C12 H12A 0.9800
C12 H12B 0.9800
C12 H12C 0.9800
C13 H13A 0.9800
C13 H13B 0.9800
C13 H13C 0.9800
C14 C15 1.522(3)
C14 C16 1.525(3)
C14 H14 1.0000
C15 H15A 0.9800
C15 H15B 0.9800
C15 H15C 0.9800
C16 H16A 0.9800
C16 H16B 0.9800
C16 H16C 0.9800
C17 C19 1.531(3)
C17 C18 1.532(3)
C17 H17 1.0000
C18 H18A 0.9800
C18 H18B 0.9800
C18 H18C 0.9800
C19 H19A 0.9800
C19 H19B 0.9800
C19 H19C 0.9800

loop_
_geom_hbond_atom_site_label_D
_geom_hbond_atom_site_label_H
_geom_hbond_atom_site_label_A
_geom_hbond_distance_DH
_geom_hbond_distance_HA
_geom_hbond_distance_DA
_geom_hbond_angle_DHA
C17 H17 N1 1.00 2.59 3.102(2) 112.0

loop_
_geom_torsion_atom_site_label_1
_geom_torsion_atom_site_label_2
_geom_torsion_atom_site_label_3
_geom_torsion_atom_site_label_4
_geom_torsion
C13 Si1 N1 C1 -3.83(17)
C11 Si1 N1 C1 112.90(15)
C12 Si1 N1 C1 -120.99(14)
C13 Si1 N1 B1 175.6(2)
C11 Si1 N1 B1 -67.6(2)
C12 Si1 N1 B1 58.5(2)
B1 N1 C1 C5 86.3(2)
Si1 N1 C1 C5 -94.09(18)
B1 N1 C1 C2 -85.6(2)
Si1 N1 C1 C2 94.01(19)
B1 N1 C1 Fe1 0.2(2)
Si1 N1 C1 Fe1 179.78(9)
C5 C1 C2 C3 -3.3(2)
N1 C1 C2 C3 169.93(17)
Fe1 C1 C2 C3 59.14(14)
C5 C1 C2 Fe1 -62.39(12)
N1 C1 C2 Fe1 110.79(17)
C1 C2 C3 C4 2.1(2)
Fe1 C2 C3 C4 58.74(14)
C1 C2 C3 Fe1 -56.59(13)
C2 C3 C4 C5 -0.2(2)
Fe1 C3 C4 C5 57.16(14)
C2 C3 C4 Fe1 -57.35(14)
C3 C4 C5 C1 -1.9(2)
Fe1 C4 C5 C1 56.39(12)
C3 C4 C5 Fe1 -58.24(14)
C2 C1 C5 C4 3.2(2)
N1 C1 C5 C4 -169.99(17)
Fe1 C1 C5 C4 -59.15(13)
C2 C1 C5 Fe1 62.30(13)
N1 C1 C5 Fe1 -110.84(17)
C10 C6 C7 C8 -2.5(2)
B1 C6 C7 C8 160.42(17)
Fe1 C6 C7 C8 59.23(13)
C10 C6 C7 Fe1 -61.73(13)
B1 C6 C7 Fe1 101.19(17)
C6 C7 C8 C9 1.4(2)
Fe1 C7 C8 C9 58.12(14)
C6 C7 C8 Fe1 -56.75(13)
C7 C8 C9 C10 0.4(2)
Fe1 C8 C9 C10 57.20(14)
C7 C8 C9 Fe1 -56.83(14)
C8 C9 C10 C6 -2.0(2)
Fe1 C9 C10 C6 56.66(13)
C8 C9 C10 Fe1 -58.63(14)
C7 C6 C10 C9 2.7(2)
B1 C6 C10 C9 -159.96(18)
Fe1 C6 C10 C9 -59.01(15)
C7 C6 C10 Fe1 61.74(12)
B1 C6 C10 Fe1 -100.95(17)
B1 N2 C14 C15 66.3(2)
C17 N2 C14 C15 -111.9(2)
B1 N2 C14 C16 -63.7(3)
C17 N2 C14 C16 118.1(2)
B1 N2 C17 C19 114.5(2)
C14 N2 C17 C19 -67.3(2)
B1 N2 C17 C18 -117.8(2)
C14 N2 C17 C18 60.4(2)
C17 N2 B1 N1 3.1(3)
C14 N2 B1 N1 -174.87(17)
C17 N2 B1 C6 -176.57(17)
C14 N2 B1 C6 5.4(3)
C1 N1 B1 N2 -178.90(17)
Si1 N1 B1 N2 1.6(3)
C1 N1 B1 C6 0.8(2)
Si1 N1 B1 C6 -178.66(14)
C10 C6 B1 N2 -101.9(2)
C7 C6 B1 N2 98.8(2)
Fe1 C6 B1 N2 178.34(14)
C10 C6 B1 N1 78.4(2)
C7 C6 B1 N1 -81.0(2)
Fe1 C6 B1 N1 -1.39(19)
